data_7210455
loop_
_publ_author_name
'Mocilac, Pavle'
'Lough, Alan J.'
'Gallagher, John F.'

_publ_section_title
;
 Structures and conformational analysis of a 3 x 3 isomer grid of nine
 N-(fluorophenyl)pyridinecarboxamides
;
_journal_issue 6
_journal_name_full CrystEngComm
_journal_page_first 1899
_journal_paper_doi 10.1039/c0ce00326c
_journal_volume 13
_journal_year 2011
_chemical_formula_moiety 'C12 H9 F N2 O'
_chemical_formula_sum 'C12 H9 F N2 O'
_chemical_formula_weight 216.21
_chemical_melting_point 390
_chemical_name_common NmoF
_chemical_name_systematic
;
?
;
_space_group_IT_number 19
_symmetry_cell_setting orthorhombic
_symmetry_space_group_name_Hall 'P 2ac 2ab'
_symmetry_space_group_name_H-M 'P 21 21 21'
_atom_sites_solution_hydrogens geom
_atom_sites_solution_primary direct
_atom_sites_solution_secondary difmap
_audit_creation_method SHELXL-97
_cell_angle_alpha 90.00
_cell_angle_beta 90.00
_cell_angle_gamma 90.00
_cell_formula_units_Z 4
_cell_length_a 4.0813(2)
_cell_length_b 10.7319(7)
_cell_length_c 22.5900(11)
_cell_measurement_reflns_used 4723
_cell_measurement_temperature 150(2)
_cell_measurement_theta_max 27.5
_cell_measurement_theta_min 2.55
_cell_volume 989.44(9)
_computing_cell_refinement 'DENZO-SMN (Otwinowski and Minor, 1997)'
_computing_data_collection 'kappaCCD Server software (Nonius, 1997)'
_computing_data_reduction 'DENZO-SMN (Otwinowski and Minor, 1997)'
_computing_molecular_graphics 'PLATON (Spek, 2009)'
_computing_publication_material 'SHELXL97 and PREP8 (Ferguson, 1998)'
_computing_structure_refinement 'SHELXL97 (Sheldrick, 2008) and SORTX (McArdle, 1995)'
_computing_structure_solution 'SHELXS97 (Sheldrick, 2008)'
_diffrn_ambient_temperature 150(2)
_diffrn_measured_fraction_theta_full 0.991
_diffrn_measured_fraction_theta_max 0.991
_diffrn_measurement_device 'Nonius KappaCCD'
_diffrn_measurement_method '\f, \w scans with \k offsets'
_diffrn_radiation_monochromator graphite
_diffrn_radiation_source 'fine-focus sealed X-ray tube'
_diffrn_radiation_type MoK\a
_diffrn_radiation_wavelength 0.71073
_diffrn_reflns_av_R_equivalents 0.0512
_diffrn_reflns_av_sigmaI/netI 0.0600
_diffrn_reflns_limit_h_max 5
_diffrn_reflns_limit_h_min -4
_diffrn_reflns_limit_k_max 13
_diffrn_reflns_limit_k_min -10
_diffrn_reflns_limit_l_max 28
_diffrn_reflns_limit_l_min -28
_diffrn_reflns_number 4223
_diffrn_reflns_theta_full 27.48
_diffrn_reflns_theta_max 27.48
_diffrn_reflns_theta_min 2.62
_diffrn_standards_number 4723
_exptl_absorpt_coefficient_mu 0.108
_exptl_absorpt_correction_T_max 0.991
_exptl_absorpt_correction_T_min 0.987
_exptl_absorpt_correction_type multi-scan
_exptl_absorpt_process_details '(SORTAV; Blessing, 1995)'
_exptl_crystal_colour colourless
_exptl_crystal_density_diffrn 1.451
_exptl_crystal_density_method 'not measured'
_exptl_crystal_description block
_exptl_crystal_F_000 448
_exptl_crystal_size_max 0.12
_exptl_crystal_size_mid 0.08
_exptl_crystal_size_min 0.08
_refine_diff_density_max 0.253
_refine_diff_density_min -0.231
_refine_diff_density_rms 0.057
_refine_ls_extinction_method none
_refine_ls_goodness_of_fit_ref 1.040
_refine_ls_hydrogen_treatment mixed
_refine_ls_matrix_type full
_refine_ls_number_parameters 149
_refine_ls_number_reflns 1364
_refine_ls_number_restraints 0
_refine_ls_restrained_S_all 1.040
_refine_ls_R_factor_all 0.0848
_refine_ls_R_factor_gt 0.0486
_refine_ls_shift/su_max 0.000
_refine_ls_shift/su_mean 0.000
_refine_ls_structure_factor_coef Fsqd
_refine_ls_weighting_details 'w=1/[\s^2^(Fo^2^)+(0.0644P)^2^+0.144P] where P=(Fo^2^+2Fc^2^)/3'
_refine_ls_weighting_scheme calc
_refine_ls_wR_factor_gt 0.1074
_refine_ls_wR_factor_ref 0.1248
_reflns_number_gt 957
_reflns_number_total 1364
_reflns_threshold_expression I>2\s(I)
_cod_data_source_file c0ce00326c.txt
_cod_data_source_block NmoF_[8-13]
_cod_depositor_comments
;
The following automatic conversions were performed:

'_symmetry_cell_setting' value 'Orthorhombic' changed to
'orthorhombic' according to the built-in table from CIF Core
dictionary named 'cif_core.dic' version 2.4.1 from 2010-06-29.

Automatic conversion script
Id: cif_fix_values 1891 2012-01-12 08:04:46Z andrius 
;
_cod_database_code 7210455

loop_
_symmetry_equiv_pos_as_xyz
'x, y, z'
'-x+1/2, -y, z+1/2'
'x+1/2, -y+1/2, -z'
'-x, y+1/2, -z+1/2'

loop_
_atom_site_label
_atom_site_type_symbol
_atom_site_fract_x
_atom_site_fract_y
_atom_site_fract_z
_atom_site_U_iso_or_equiv
_atom_site_adp_type
_atom_site_occupancy
_atom_site_symmetry_multiplicity
_atom_site_calc_flag
_atom_site_refinement_flags
F12 F 0.1539(5) -0.29814(15) 0.18063(7) 0.0405(5) Uani 1 1 d .
O1 O -0.0166(7) 0.10458(18) 0.11007(9) 0.0427(7) Uani 1 1 d .
C1 C 0.0203(8) 0.0021(3) 0.08710(12) 0.0295(7) Uani 1 1 d .
N1 N -0.0596(7) -0.1063(2) 0.11474(10) 0.0301(7) Uani 1 1 d .
H1 H -0.033(9) -0.179(3) 0.0990(14) 0.042(10) Uiso 1 1 d .
C11 C -0.1618(8) -0.1152(3) 0.17490(12) 0.0273(7) Uani 1 1 d .
C12 C -0.0539(8) -0.2167(3) 0.20759(13) 0.0299(7) Uani 1 1 d .
C13 C -0.1379(9) -0.2364(3) 0.26568(13) 0.0353(8) Uani 1 1 d .
H13 H -0.0591 -0.3070 0.2867 0.042 Uiso 1 1 calc R
C14 C -0.3404(9) -0.1504(3) 0.29272(13) 0.0369(8) Uani 1 1 d .
H14 H -0.4061 -0.1624 0.3327 0.044 Uiso 1 1 calc R
C15 C -0.4480(9) -0.0467(3) 0.26170(13) 0.0369(8) Uani 1 1 d .
H15 H -0.5814 0.0134 0.2810 0.044 Uiso 1 1 calc R
C16 C -0.3628(9) -0.0298(3) 0.20277(12) 0.0321(8) Uani 1 1 d .
H16 H -0.4425 0.0405 0.1816 0.039 Uiso 1 1 calc R
C21 C 0.1610(8) -0.0083(3) 0.02605(11) 0.0273(7) Uani 1 1 d .
C22 C 0.2717(8) -0.1183(3) 0.00105(12) 0.0303(8) Uani 1 1 d .
H22 H 0.2556 -0.1924 0.0239 0.036 Uiso 1 1 calc R
N23 N 0.4018(8) -0.1266(2) -0.05408(10) 0.0344(7) Uani 1 1 d .
C24 C 0.4256(10) -0.0205(3) -0.08469(13) 0.0346(8) Uani 1 1 d .
H24 H 0.5142 -0.0241 -0.1235 0.041 Uiso 1 1 calc R
C25 C 0.3289(10) 0.0944(3) -0.06314(12) 0.0340(8) Uani 1 1 d .
H25 H 0.3545 0.1677 -0.0863 0.041 Uiso 1 1 calc R
C26 C 0.1939(9) 0.1000(3) -0.00697(12) 0.0314(7) Uani 1 1 d .
H26 H 0.1240 0.1776 0.0089 0.038 Uiso 1 1 calc R

loop_
_atom_site_aniso_label
_atom_site_aniso_U_11
_atom_site_aniso_U_22
_atom_site_aniso_U_33
_atom_site_aniso_U_23
_atom_site_aniso_U_13
_atom_site_aniso_U_12
F12 0.0540(12) 0.0291(10) 0.0384(9) -0.0005(8) -0.0019(10) 0.0056(10)
O1 0.0702(18) 0.0231(10) 0.0347(12) -0.0012(10) 0.0089(12) -0.0002(13)
C1 0.0375(19) 0.0212(13) 0.0299(15) 0.0006(13) -0.0029(14) -0.0023(16)
N1 0.0427(17) 0.0201(12) 0.0276(13) -0.0007(11) -0.0006(13) -0.0010(13)
C11 0.0318(17) 0.0236(14) 0.0264(13) -0.0018(13) -0.0034(14) -0.0072(16)
C12 0.0335(19) 0.0243(14) 0.0321(16) -0.0027(14) -0.0043(15) -0.0038(16)
C13 0.040(2) 0.0329(17) 0.0333(16) 0.0038(14) -0.0077(16) -0.0088(17)
C14 0.0363(19) 0.0434(19) 0.0311(15) 0.0015(15) -0.0021(16) -0.0095(18)
C15 0.0346(19) 0.0402(18) 0.0359(17) -0.0063(16) 0.0016(16) -0.0046(17)
C16 0.0334(18) 0.0286(16) 0.0343(15) 0.0014(14) -0.0040(16) -0.0010(16)
C21 0.0332(18) 0.0223(14) 0.0264(14) -0.0001(12) -0.0052(14) -0.0033(16)
C22 0.0390(19) 0.0223(15) 0.0298(15) 0.0018(13) 0.0000(15) -0.0032(15)
N23 0.0469(18) 0.0240(13) 0.0322(13) -0.0002(11) 0.0021(14) 0.0001(14)
C24 0.045(2) 0.0300(16) 0.0288(15) 0.0016(13) 0.0006(15) -0.0001(17)
C25 0.046(2) 0.0231(15) 0.0327(15) 0.0056(13) 0.0019(17) -0.0013(17)
C26 0.0404(19) 0.0208(14) 0.0330(15) 0.0008(13) -0.0039(15) 0.0011(15)

loop_
_atom_type_symbol
_atom_type_description
_atom_type_scat_dispersion_real
_atom_type_scat_dispersion_imag
_atom_type_scat_source
C C 0.0033 0.0016 'International Tables Vol C Tables 4.2.6.8 and 6.1.1.4'
H H 0.0000 0.0000 'International Tables Vol C Tables 4.2.6.8 and 6.1.1.4'
N N 0.0061 0.0033 'International Tables Vol C Tables 4.2.6.8 and 6.1.1.4'
O O 0.0106 0.0060 'International Tables Vol C Tables 4.2.6.8 and 6.1.1.4'
F F 0.0171 0.0103 'International Tables Vol C Tables 4.2.6.8 and 6.1.1.4'

loop_
_geom_angle_atom_site_label_1
_geom_angle_atom_site_label_2
_geom_angle_atom_site_label_3
_geom_angle
O1 C1 N1 122.9(3)
O1 C1 C21 120.2(3)
N1 C1 C21 116.8(2)
C1 N1 C11 124.5(2)
C1 N1 H1 124(2)
C11 N1 H1 112(2)
C16 C11 C12 117.8(3)
C16 C11 N1 124.3(3)
C12 C11 N1 117.9(3)
F12 C12 C13 119.0(3)
F12 C12 C11 117.6(3)
C13 C12 C11 123.4(3)
C12 C13 C14 118.0(3)
C12 C13 H13 121.0
C14 C13 H13 121.0
C13 C14 C15 120.2(3)
C13 C14 H14 119.9
C15 C14 H14 119.9
C14 C15 C16 120.7(3)
C14 C15 H15 119.7
C16 C15 H15 119.7
C11 C16 C15 119.9(3)
C11 C16 H16 120.0
C15 C16 H16 120.0
C22 C21 C26 117.6(2)
C22 C21 C1 124.3(2)
C26 C21 C1 118.0(3)
N23 C22 C21 123.9(3)
N23 C22 H22 118.0
C21 C22 H22 118.0
C24 N23 C22 116.6(2)
N23 C24 C25 123.8(3)
N23 C24 H24 118.1
C25 C24 H24 118.1
C24 C25 C26 118.3(3)
C24 C25 H25 120.8
C26 C25 H25 120.8
C25 C26 C21 119.7(3)
C25 C26 H26 120.2
C21 C26 H26 120.2

loop_
_geom_bond_atom_site_label_1
_geom_bond_atom_site_label_2
_geom_bond_distance
F12 C12 1.361(4)
O1 C1 1.226(3)
C1 N1 1.360(3)
C1 C21 1.498(4)
N1 C11 1.425(3)
N1 H1 0.87(3)
C11 C16 1.382(4)
C11 C12 1.388(4)
C12 C13 1.373(4)
C13 C14 1.381(5)
C13 H13 0.9500
C14 C15 1.387(4)
C14 H14 0.9500
C15 C16 1.388(4)
C15 H15 0.9500
C16 H16 0.9500
C21 C22 1.384(4)
C21 C26 1.387(4)
C22 N23 1.357(3)
C22 H22 0.9500
N23 C24 1.336(3)
C24 C25 1.383(4)
C24 H24 0.9500
C25 C26 1.385(4)
C25 H25 0.9500
C26 H26 0.9500

loop_
_geom_hbond_atom_site_label_D
_geom_hbond_atom_site_label_H
_geom_hbond_atom_site_label_A
_geom_hbond_distance_DH
_geom_hbond_distance_HA
_geom_hbond_distance_DA
_geom_hbond_angle_DHA
_geom_hbond_site_symmetry_A
_geom_hbond_publ_flag
N1 H1 N23 0.87(3) 2.33(3) 3.182(4) 166(4) 3_445 yes
N1 H1 F12 0.87(3) 2.37(3) 2.686(3) 102(2) . yes
C16 H16 O1 0.95 2.47 2.909(4) 108 . yes
C13 H13 O1 0.95 2.54 3.345(4) 143 4_545 yes
C22 H22 N23 0.95 2.52 3.348(4) 147 3_445 yes
C24 H24 F12 0.95 2.37 3.059(4) 129 3_545 yes
C25 H25 O1 0.95 2.56 3.458(4) 158 3 yes

loop_
_geom_torsion_atom_site_label_1
_geom_torsion_atom_site_label_2
_geom_torsion_atom_site_label_3
_geom_torsion_atom_site_label_4
_geom_torsion
O1 C1 N1 C11 -6.8(5)
C21 C1 N1 C11 172.8(3)
C1 N1 C11 C16 38.3(5)
C1 N1 C11 C12 -142.1(3)
C16 C11 C12 F12 -177.6(3)
N1 C11 C12 F12 2.8(4)
C16 C11 C12 C13 0.3(5)
N1 C11 C12 C13 -179.3(3)
F12 C12 C13 C14 177.9(3)
C11 C12 C13 C14 0.0(5)
C12 C13 C14 C15 -1.2(5)
C13 C14 C15 C16 2.0(5)
C12 C11 C16 C15 0.5(5)
N1 C11 C16 C15 -179.9(3)
C14 C15 C16 C11 -1.7(5)
O1 C1 C21 C22 166.7(3)
N1 C1 C21 C22 -12.9(5)
O1 C1 C21 C26 -10.9(5)
N1 C1 C21 C26 169.5(3)
C26 C21 C22 N23 -1.7(5)
C1 C21 C22 N23 -179.3(3)
C21 C22 N23 C24 1.0(5)
C22 N23 C24 C25 0.5(5)
N23 C24 C25 C26 -1.2(6)
C24 C25 C26 C21 0.4(5)
C22 C21 C26 C25 1.0(5)
C1 C21 C26 C25 178.7(3)
